data_2242625
loop_
_publ_author_name
'Toze, Flavien A. A.'
'Nadirova, Maryana A.'
'Mertsalov, Dmitriy F.'
'Sokolova, Julya S.'
'Dorovatovskii, Pavel V.'
'Khrustalev, Victor N.'

_publ_section_title
;
 IMDAV reaction between phenylmaleic anhydride and
 thienyl(furyl)allylamines: synthesis and molecular structure of
 (3a<i>SR</i>,4<i>RS</i>,4a<i>RS</i>,7a<i>SR</i>)-5-oxothieno- and
 (3a<i>SR</i>,4<i>SR</i>,4a<i>RS</i>,7a<i>SR</i>)-5-oxofuro[2,3-<i>f</i>]isoindole-4-carboxylic
 acids
;
_journal_coeditor_code YK2117
_journal_issue 10
_journal_name_full 'Acta Crystallographica Section E'
_journal_page_first 1400
_journal_page_last 1404
_journal_paper_doi 10.1107/S2056989018012239
_journal_volume 74
_journal_year 2018
_chemical_formula_iupac 'C24 H21 N O3 S'
_chemical_formula_moiety 'C24 H21 N O3 S'
_chemical_formula_sum 'C24 H21 N O3 S'
_chemical_formula_weight 403.48
_chemical_name_systematic
'(3a<i>SR</i>,4<i>RS</i>,4a<i>RS</i>,7a<i>SR</i>)-5-Oxothieno[2,3-<i>f</i>]isoindole-4-carboxylic acid'
_space_group_crystal_system monoclinic
_space_group_IT_number 14
_space_group_name_Hall '-P 2yn'
_space_group_name_H-M_alt 'P 1 21/n 1'
_symmetry_space_group_name_Hall '-P 2yn'
_symmetry_space_group_name_H-M 'P 1 21/n 1'
_atom_sites_solution_hydrogens mixed
_atom_sites_solution_primary difmap
_atom_sites_solution_secondary difmap
_audit_creation_method SHELXL-2014/6
_cell_angle_alpha 90
_cell_angle_beta 111.92(3)
_cell_angle_gamma 90
_cell_formula_units_Z 4
_cell_length_a 14.572(3)
_cell_length_b 8.7989(18)
_cell_length_c 16.982(3)
_cell_measurement_reflns_used 600
_cell_measurement_temperature 100(2)
_cell_measurement_theta_max 36.0
_cell_measurement_theta_min 3.6
_cell_volume 2020.0(8)
_computing_cell_refinement
;
<i>iMosflm</i> (Battye <i>et al.</i>,  2011)
;
_computing_data_collection
;
<i>MarCCD</i> (Doyle, 2011)
;
_computing_data_reduction
;
<i>iMosflm</i> (Battye <i>et al.</i>,  2011)
;
_computing_molecular_graphics
;
SHELXTL (Sheldrick, 2008)
;
_computing_publication_material
;
SHELXTL (Sheldrick, 2008)
;
_computing_structure_refinement
;
SHELXL2014 (Sheldrick, 2015b)
;
_computing_structure_solution
;
SHELXT (Sheldrick, 2015a)
;
_diffrn_ambient_temperature 100(2)
_diffrn_measured_fraction_theta_full 0.962
_diffrn_measured_fraction_theta_max 0.908
_diffrn_measurement_device_type 'Rayonix SX165 CCD'
_diffrn_measurement_method '/f scan'
_diffrn_radiation_type synchrotron
_diffrn_radiation_wavelength 0.96260
_diffrn_reflns_av_R_equivalents 0.1008
_diffrn_reflns_limit_h_max 18
_diffrn_reflns_limit_h_min -12
_diffrn_reflns_limit_k_max 8
_diffrn_reflns_limit_k_min -10
_diffrn_reflns_limit_l_max 14
_diffrn_reflns_limit_l_min -21
_diffrn_reflns_number 12006
_diffrn_reflns_theta_full 35.279
_diffrn_reflns_theta_max 38.408
_diffrn_reflns_theta_min 3.592
_exptl_absorpt_coefficient_mu 0.414
_exptl_absorpt_correction_T_max 0.950
_exptl_absorpt_correction_T_min 0.930
_exptl_absorpt_correction_type multi-scan
_exptl_absorpt_process_details
;
(SCALA; Evans, 2006)
;
_exptl_crystal_colour colourless
_exptl_crystal_density_diffrn 1.327
_exptl_crystal_description prism
_exptl_crystal_F_000 848
_exptl_crystal_size_max 0.15
_exptl_crystal_size_mid 0.10
_exptl_crystal_size_min 0.10
_refine_diff_density_max 0.567
_refine_diff_density_min -0.831
_refine_ls_extinction_coef 0.027(4)
_refine_ls_extinction_expression Fc^*^=kFc[1+0.001xFc^2^\l^3^/sin(2\q)]^-1/4^
_refine_ls_extinction_method
;
SHELXL (Sheldrick, 2015b)
;
_refine_ls_goodness_of_fit_ref 1.038
_refine_ls_hydrogen_treatment mixed
_refine_ls_matrix_type full
_refine_ls_number_parameters 267
_refine_ls_number_reflns 4140
_refine_ls_number_restraints 0
_refine_ls_restrained_S_all 1.038
_refine_ls_R_factor_all 0.1192
_refine_ls_R_factor_gt 0.0820
_refine_ls_shift/su_max 0.000
_refine_ls_shift/su_mean 0.000
_refine_ls_structure_factor_coef Fsqd
_refine_ls_weighting_details 'w=1/[\s^2^(Fo^2^)+(0.08P)^2^+4P] where P=(Fo^2^+2Fc^2^)/3'
_refine_ls_weighting_scheme calc
_refine_ls_wR_factor_gt 0.1923
_refine_ls_wR_factor_ref 0.2444
_reflns_number_gt 2888
_reflns_number_total 4140
_reflns_threshold_expression 'I > 2\s(I)'
_cod_data_source_file yk2117sup1.cif
_cod_data_source_block I
_cod_database_code 2242625
_shelx_space_group_comment
;
The symmetry employed for this shelxl refinement is uniquely defined
by the following loop, which should always be used as a source of
symmetry information in preference to the above space-group names.
They are only intended as comments.
;
_shelx_estimated_absorpt_t_min 0.936
_shelx_estimated_absorpt_t_max 0.957
_shelxl_version_number 2014/6

loop_
_space_group_symop_operation_xyz
'x, y, z'
'-x+1/2, y+1/2, -z+1/2'
'-x, -y, -z'
'x-1/2, -y-1/2, z-1/2'

loop_
_atom_site_type_symbol
_atom_site_label
_atom_site_fract_x
_atom_site_fract_y
_atom_site_fract_z
_atom_site_U_iso_or_equiv
_atom_site_adp_type
_atom_site_calc_flag
_atom_site_occupancy
S S1 0.70674(7) 0.54365(14) 0.24110(6) 0.0381(4) Uani d 1
C C2 0.6019(3) 0.5821(5) 0.1467(3) 0.0360(10) Uani d 1
C C3 0.5152(3) 0.5575(5) 0.1543(2) 0.0337(9) Uani d 1
H H3 0.4540 0.5694 0.1079 0.040 Uiso calc 1
C C3A 0.5203(3) 0.5094(5) 0.2417(2) 0.0288(8) Uani d 1
H H3A 0.4993 0.6007 0.2658 0.035 Uiso calc 1
C C4 0.4494(2) 0.3754(4) 0.2477(2) 0.0253(8) Uani d 1
C C4A 0.4981(2) 0.3035(4) 0.3372(2) 0.0249(8) Uani d 1
H H4A 0.5376 0.2153 0.3299 0.030 Uiso calc 1
C C5 0.4338(3) 0.2403(4) 0.3820(2) 0.0243(8) Uani d 1
O O3 0.35066(18) 0.1829(3) 0.34752(14) 0.0299(7) Uani d 1
N N6 0.4879(2) 0.2501(4) 0.46806(17) 0.0274(7) Uani d 1
C C7 0.5884(3) 0.3135(5) 0.4862(2) 0.0295(9) Uani d 1
H H7A 0.6378 0.2318 0.4942 0.035 Uiso calc 1
H H7B 0.6097 0.3795 0.5371 0.035 Uiso calc 1
C C7A 0.5723(2) 0.4056(4) 0.4050(2) 0.0248(8) Uani d 1
H H7C 0.5384 0.5029 0.4081 0.030 Uiso calc 1
C C8 0.6579(3) 0.4419(5) 0.3776(2) 0.0305(9) Uani d 1
H H8 0.7252 0.4334 0.4146 0.037 Uiso calc 1
C C8A 0.6300(3) 0.4869(5) 0.2967(2) 0.0302(9) Uani d 1
C C9 0.6196(4) 0.6459(6) 0.0702(3) 0.0494(12) Uani d 1
H H9A 0.6507 0.7462 0.0844 0.074 Uiso calc 1
H H9B 0.5563 0.6553 0.0223 0.074 Uiso calc 1
H H9C 0.6633 0.5773 0.0549 0.074 Uiso calc 1
C C10 0.3550(3) 0.4624(4) 0.2411(2) 0.0243(8) Uani d 1
O O1 0.33975(18) 0.5090(3) 0.30274(15) 0.0303(7) Uani d 1
O O2 0.29599(19) 0.4951(3) 0.16006(15) 0.0294(6) Uani d 1
H H2 0.240(3) 0.567(5) 0.161(3) 0.044 Uiso d 1
C C11 0.4327(2) 0.2480(5) 0.1814(2) 0.0258(8) Uani d 1
C C12 0.3445(3) 0.1640(4) 0.1514(2) 0.0263(8) Uani d 1
H H12 0.2902 0.1956 0.1656 0.032 Uiso calc 1
C C13 0.3348(3) 0.0346(5) 0.1011(2) 0.0305(9) Uani d 1
H H13 0.2747 -0.0213 0.0819 0.037 Uiso calc 1
C C14 0.4136(3) -0.0122(5) 0.0790(2) 0.0326(9) Uani d 1
H H14 0.4070 -0.0992 0.0441 0.039 Uiso calc 1
C C15 0.5016(3) 0.0688(5) 0.1082(2) 0.0338(10) Uani d 1
H H15 0.5554 0.0364 0.0936 0.041 Uiso calc 1
C C16 0.5118(3) 0.1985(4) 0.1591(2) 0.0270(8) Uani d 1
H H16 0.5724 0.2531 0.1786 0.032 Uiso calc 1
C C17 0.4580(3) 0.1950(4) 0.5344(2) 0.0270(8) Uani d 1
C C18 0.5317(3) 0.1501(5) 0.6121(2) 0.0324(9) Uani d 1
H H18 0.5993 0.1491 0.6185 0.039 Uiso calc 1
C C19 0.5044(3) 0.1070(5) 0.6798(2) 0.0383(10) Uani d 1
H H19 0.5539 0.0761 0.7320 0.046 Uiso calc 1
C C20 0.4059(3) 0.1088(5) 0.6717(2) 0.0372(10) Uani d 1
H H20 0.3882 0.0816 0.7183 0.045 Uiso calc 1
C C21 0.3333(3) 0.1510(5) 0.5943(2) 0.0362(10) Uani d 1
H H21 0.2658 0.1505 0.5882 0.043 Uiso calc 1
C C22 0.3584(3) 0.1941(5) 0.5253(2) 0.0323(9) Uani d 1
H H22 0.3083 0.2225 0.4729 0.039 Uiso calc 1

loop_
_atom_site_aniso_label
_atom_site_aniso_U_11
_atom_site_aniso_U_22
_atom_site_aniso_U_33
_atom_site_aniso_U_12
_atom_site_aniso_U_13
_atom_site_aniso_U_23
S1 0.0248(6) 0.0533(8) 0.0398(6) -0.0065(5) 0.0164(5) 0.0001(5)
C2 0.030(2) 0.041(2) 0.042(2) 0.0030(19) 0.0195(18) 0.0056(18)
C3 0.024(2) 0.041(3) 0.037(2) 0.0027(18) 0.0123(17) 0.0063(17)
C3A 0.0218(18) 0.032(2) 0.0324(18) 0.0015(16) 0.0094(15) 0.0003(16)
C4 0.0166(17) 0.035(2) 0.0225(15) 0.0000(15) 0.0049(14) 0.0036(15)
C4A 0.0176(17) 0.034(2) 0.0223(16) 0.0016(16) 0.0063(14) -0.0051(15)
C5 0.0204(17) 0.028(2) 0.0212(15) -0.0020(15) 0.0043(14) -0.0019(14)
O3 0.0221(14) 0.0400(17) 0.0245(12) -0.0068(12) 0.0053(10) 0.0024(11)
N6 0.0190(15) 0.043(2) 0.0190(13) -0.0002(14) 0.0056(12) -0.0012(13)
C7 0.0196(18) 0.042(2) 0.0233(16) -0.0007(17) 0.0041(14) -0.0066(16)
C7A 0.0179(17) 0.027(2) 0.0270(17) -0.0019(15) 0.0056(14) -0.0040(15)
C8 0.0168(17) 0.042(2) 0.0301(18) -0.0045(16) 0.0053(15) -0.0097(16)
C8A 0.0248(19) 0.031(2) 0.0369(19) -0.0017(17) 0.0136(16) -0.0052(16)
C9 0.047(3) 0.053(3) 0.056(3) 0.000(2) 0.029(2) 0.017(2)
C10 0.0163(17) 0.032(2) 0.0226(15) -0.0054(15) 0.0052(14) -0.0008(14)
O1 0.0252(14) 0.0393(17) 0.0279(12) 0.0035(12) 0.0117(11) -0.0030(11)
O2 0.0220(13) 0.0398(17) 0.0251(12) 0.0064(12) 0.0073(10) 0.0021(11)
C11 0.0198(17) 0.038(2) 0.0194(15) 0.0005(16) 0.0070(13) 0.0056(15)
C12 0.0221(18) 0.034(2) 0.0213(15) 0.0016(16) 0.0066(14) 0.0011(14)
C13 0.029(2) 0.036(2) 0.0223(16) 0.0002(17) 0.0043(15) 0.0001(15)
C14 0.042(2) 0.034(2) 0.0204(16) 0.0033(19) 0.0101(16) -0.0011(15)
C15 0.035(2) 0.045(3) 0.0249(17) 0.0068(19) 0.0162(17) 0.0013(17)
C16 0.0240(19) 0.035(2) 0.0233(16) 0.0004(16) 0.0099(14) 0.0027(15)
C17 0.031(2) 0.029(2) 0.0221(16) 0.0044(16) 0.0110(15) -0.0002(14)
C18 0.032(2) 0.037(2) 0.0258(17) 0.0047(18) 0.0074(16) -0.0002(16)
C19 0.050(3) 0.036(2) 0.0252(18) 0.005(2) 0.0096(18) 0.0008(16)
C20 0.052(3) 0.038(2) 0.0273(18) 0.000(2) 0.0204(18) -0.0008(16)
C21 0.037(2) 0.040(3) 0.035(2) -0.0058(19) 0.0174(18) -0.0024(17)
C22 0.035(2) 0.038(2) 0.0254(17) 0.0021(18) 0.0133(16) -0.0007(16)

loop_
_atom_type_symbol
_atom_type_description
_atom_type_scat_dispersion_real
_atom_type_scat_dispersion_imag
_atom_type_scat_source
C C 0.0070 0.0030 'International Tables Vol C Tables 4.2.6.8 and 6.1.1.4'
H H 0.0000 0.0000 'International Tables Vol C Tables 4.2.6.8 and 6.1.1.4'
N N 0.0130 0.0060 'International Tables Vol C Tables 4.2.6.8 and 6.1.1.4'
O O 0.0210 0.0120 'International Tables Vol C Tables 4.2.6.8 and 6.1.1.4'
S S 0.1950 0.2250 'International Tables Vol C Tables 4.2.6.8 and 6.1.1.4'

loop_
_geom_angle_atom_site_label_1
_geom_angle_atom_site_label_2
_geom_angle_atom_site_label_3
_geom_angle
C8A S1 C2 91.87(18)
C3 C2 C9 127.6(4)
C3 C2 S1 114.0(3)
C9 C2 S1 118.3(3)
C2 C3 C3A 115.9(4)
C2 C3 H3 122.1
C3A C3 H3 122.1
C3 C3A C8A 106.9(3)
C3 C3A C4 118.1(3)
C8A C3A C4 114.8(3)
C3 C3A H3A 105.3
C8A C3A H3A 105.3
C4 C3A H3A 105.3
C10 C4 C11 114.5(3)
C10 C4 C4A 110.1(3)
C11 C4 C4A 107.9(3)
C10 C4 C3A 102.1(3)
C11 C4 C3A 114.8(3)
C4A C4 C3A 107.0(3)
C5 C4A C7A 103.3(3)
C5 C4A C4 119.9(3)
C7A C4A C4 115.5(3)
C5 C4A H4A 105.6
C7A C4A H4A 105.6
C4 C4A H4A 105.6
O3 C5 N6 126.7(3)
O3 C5 C4A 126.1(3)
N6 C5 C4A 107.1(3)
C5 N6 C17 126.1(3)
C5 N6 C7 111.8(3)
C17 N6 C7 121.9(3)
N6 C7 C7A 101.7(3)
N6 C7 H7A 111.4
C7A C7 H7A 111.4
N6 C7 H7B 111.4
C7A C7 H7B 111.4
H7A C7 H7B 109.3
C8 C7A C7 121.1(3)
C8 C7A C4A 108.7(3)
C7 C7A C4A 101.0(3)
C8 C7A H7C 108.4
C7 C7A H7C 108.4
C4A C7A H7C 108.4
C8A C8 C7A 114.0(3)
C8A C8 H8 123.0
C7A C8 H8 123.0
C8 C8A C3A 120.7(3)
C8 C8A S1 128.0(3)
C3A C8A S1 111.1(3)
C2 C9 H9A 109.5
C2 C9 H9B 109.5
H9A C9 H9B 109.5
C2 C9 H9C 109.5
H9A C9 H9C 109.5
H9B C9 H9C 109.5
O1 C10 O2 123.5(3)
O1 C10 C4 123.2(3)
O2 C10 C4 113.0(3)
C10 O2 H2 108(2)
C12 C11 C16 118.0(3)
C12 C11 C4 121.4(3)
C16 C11 C4 120.0(3)
C13 C12 C11 121.3(3)
C13 C12 H12 119.3
C11 C12 H12 119.3
C14 C13 C12 119.9(4)
C14 C13 H13 120.0
C12 C13 H13 120.0
C15 C14 C13 119.7(4)
C15 C14 H14 120.2
C13 C14 H14 120.2
C14 C15 C16 120.5(3)
C14 C15 H15 119.7
C16 C15 H15 119.7
C15 C16 C11 120.5(3)
C15 C16 H16 119.8
C11 C16 H16 119.8
C22 C17 C18 119.7(3)
C22 C17 N6 121.4(3)
C18 C17 N6 118.7(3)
C19 C18 C17 119.6(4)
C19 C18 H18 120.2
C17 C18 H18 120.2
C20 C19 C18 120.9(4)
C20 C19 H19 119.5
C18 C19 H19 119.5
C19 C20 C21 119.2(3)
C19 C20 H20 120.4
C21 C20 H20 120.4
C20 C21 C22 121.0(4)
C20 C21 H21 119.5
C22 C21 H21 119.5
C17 C22 C21 119.5(4)
C17 C22 H22 120.3
C21 C22 H22 120.3

loop_
_geom_bond_atom_site_label_1
_geom_bond_atom_site_label_2
_geom_bond_distance
S1 C8A 1.782(4)
S1 C2 1.785(4)
C2 C3 1.335(5)
C2 C9 1.523(6)
C3 C3A 1.519(5)
C3 H3 0.9500
C3A C8A 1.534(5)
C3A C4 1.596(5)
C3A H3A 1.0000
C4 C10 1.542(5)
C4 C11 1.543(5)
C4 C4A 1.551(5)
C4A C5 1.517(5)
C4A C7A 1.541(5)
C4A H4A 1.0000
C5 O3 1.239(4)
C5 N6 1.379(4)
N6 C17 1.435(4)
N6 C7 1.488(4)
C7 C7A 1.540(5)
C7 H7A 0.9900
C7 H7B 0.9900
C7A C8 1.519(5)
C7A H7C 1.0000
C8 C8A 1.340(5)
C8 H8 0.9500
C9 H9A 0.9800
C9 H9B 0.9800
C9 H9C 0.9800
C10 O1 1.219(4)
C10 O2 1.353(4)
O2 H2 1.04(5)
C11 C12 1.404(5)
C11 C16 1.409(5)
C12 C13 1.399(5)
C12 H12 0.9500
C13 C14 1.397(5)
C13 H13 0.9500
C14 C15 1.387(6)
C14 H14 0.9500
C15 C16 1.406(5)
C15 H15 0.9500
C16 H16 0.9500
C17 C22 1.400(5)
C17 C18 1.412(5)
C18 C19 1.401(5)
C18 H18 0.9500
C19 C20 1.390(6)
C19 H19 0.9500
C20 C21 1.394(6)
C20 H20 0.9500
C21 C22 1.404(5)
C21 H21 0.9500
C22 H22 0.9500

loop_
_geom_hbond_atom_site_label_D
_geom_hbond_atom_site_label_H
_geom_hbond_atom_site_label_A
_geom_hbond_site_symmetry_A
_geom_hbond_distance_DH
_geom_hbond_distance_HA
_geom_hbond_distance_DA
_geom_hbond_angle_DHA
O2 H2 O3 2 1.04(5) 1.63(5) 2.667(4) 174(4)

loop_
_geom_torsion_atom_site_label_1
_geom_torsion_atom_site_label_2
_geom_torsion_atom_site_label_3
_geom_torsion_atom_site_label_4
_geom_torsion
C8A S1 C2 C3 0.8(4)
C8A S1 C2 C9 177.4(4)
C9 C2 C3 C3A -173.4(4)
S1 C2 C3 C3A 2.9(5)
C2 C3 C3A C8A -5.7(5)
C2 C3 C3A C4 -136.9(4)
C3 C3A C4 C10 -88.3(4)
C8A C3A C4 C10 144.2(3)
C3 C3A C4 C11 36.3(5)
C8A C3A C4 C11 -91.3(4)
C3 C3A C4 C4A 156.0(3)
C8A C3A C4 C4A 28.5(4)
C10 C4 C4A C5 36.4(4)
C11 C4 C4A C5 -89.2(4)
C3A C4 C4A C5 146.7(3)
C10 C4 C4A C7A -88.3(3)
C11 C4 C4A C7A 146.1(3)
C3A C4 C4A C7A 22.0(4)
C7A C4A C5 O3 161.3(4)
C4 C4A C5 O3 31.0(6)
C7A C4A C5 N6 -22.5(4)
C4 C4A C5 N6 -152.8(3)
O3 C5 N6 C17 0.1(6)
C4A C5 N6 C17 -176.1(3)
O3 C5 N6 C7 174.8(4)
C4A C5 N6 C7 -1.4(4)
C5 N6 C7 C7A 24.6(4)
C17 N6 C7 C7A -160.5(3)
N6 C7 C7A C8 -156.3(3)
N6 C7 C7A C4A -36.3(3)
C5 C4A C7A C8 164.7(3)
C4 C4A C7A C8 -62.4(4)
C5 C4A C7A C7 36.2(3)
C4 C4A C7A C7 169.1(3)
C7 C7A C8 C8A 163.6(4)
C4A C7A C8 C8A 47.5(5)
C7A C8 C8A C3A 4.4(5)
C7A C8 C8A S1 178.4(3)
C3 C3A C8A C8 -179.1(4)
C4 C3A C8A C8 -46.1(5)
C3 C3A C8A S1 5.9(4)
C4 C3A C8A S1 139.0(3)
C2 S1 C8A C8 -178.5(4)
C2 S1 C8A C3A -4.0(3)
C11 C4 C10 O1 143.8(4)
C4A C4 C10 O1 22.0(5)
C3A C4 C10 O1 -91.4(4)
C11 C4 C10 O2 -42.6(4)
C4A C4 C10 O2 -164.4(3)
C3A C4 C10 O2 82.2(3)
C10 C4 C11 C12 -32.8(4)
C4A C4 C11 C12 90.2(4)
C3A C4 C11 C12 -150.6(3)
C10 C4 C11 C16 156.6(3)
C4A C4 C11 C16 -80.3(4)
C3A C4 C11 C16 38.9(4)
C16 C11 C12 C13 0.2(5)
C4 C11 C12 C13 -170.6(3)
C11 C12 C13 C14 -0.7(5)
C12 C13 C14 C15 0.9(5)
C13 C14 C15 C16 -0.6(5)
C14 C15 C16 C11 0.1(5)
C12 C11 C16 C15 0.1(5)
C4 C11 C16 C15 171.0(3)
C5 N6 C17 C22 -32.3(6)
C7 N6 C17 C22 153.5(4)
C5 N6 C17 C18 151.7(4)
C7 N6 C17 C18 -22.4(5)
C22 C17 C18 C19 -0.8(6)
N6 C17 C18 C19 175.2(4)
C17 C18 C19 C20 -0.4(6)
C18 C19 C20 C21 1.4(6)
C19 C20 C21 C22 -1.2(6)
C18 C17 C22 C21 1.1(6)
N6 C17 C22 C21 -174.8(4)
C20 C21 C22 C17 -0.1(6)

_cod_database_fobs_code 2242625
